data_4082909
loop_
_publ_author_name
'Durka, Krzysztof'
'Luli\'nski, Sergiusz'
'Serwatowski, Janusz'
'Wo\'zniak, Krzysztof'

_publ_section_title
;
 Influence of Fluorination and Boronic Group Synergy on the Acidity and
 Structural Behavior ofo-Phenylenediboronic Acids
;
_journal_issue 7
_journal_name_full Organometallics
_journal_page_first 1608
_journal_paper_doi 10.1021/om401146p
_journal_volume 33
_journal_year 2014
_chemical_formula_moiety 'C12 H8 B4 F8 O8, C3 H6 O, 2(H2 O)'
_chemical_formula_sum 'C15 H18 B4 F8 O11'
_chemical_formula_weight 569.53
_chemical_name_systematic
;
 ?
;
_space_group_crystal_system monoclinic
_space_group_IT_number 14
_space_group_name_Hall '-P 2ybc'
_space_group_name_H-M_alt 'P 1 21/c 1'
_symmetry_space_group_name_Hall '-P 2ybc'
_symmetry_space_group_name_H-M 'P 1 21/c 1'
_atom_sites_solution_hydrogens mixed
_audit_creation_method SHELXL-2013
_cell_angle_alpha 90
_cell_angle_beta 92.290(10)
_cell_angle_gamma 90
_cell_formula_units_Z 4
_cell_length_a 7.0259(15)
_cell_length_b 10.811(2)
_cell_length_c 28.360(6)
_cell_measurement_reflns_used 1308
_cell_measurement_temperature 100(2)
_cell_measurement_theta_max 29.96
_cell_measurement_theta_min 2.08
_cell_volume 2152.4(8)
_computing_cell_refinement 'Bruker APEX2 software'
_computing_data_collection 'Bruker APEX2 software (APEX2, 2010)'
_computing_data_reduction
;
SAINT intergration software (SAINT, 2010),
SORTAV (Blessing, 1995)
;
_diffrn_ambient_temperature 100(2)
_diffrn_detector 'APEX II CCD camera'
_diffrn_measured_fraction_theta_full 0.768
_diffrn_measured_fraction_theta_max 0.986
_diffrn_measurement_device '\k-geometry diffractometer'
_diffrn_measurement_device_type 'Bruker APEX II'
_diffrn_measurement_method 'omega scans'
_diffrn_orient_matrix_type 'X-axis to radiation source'
_diffrn_radiation_monochromator 'multi-layer optics'
_diffrn_radiation_probe x-ray
_diffrn_radiation_source 'TXS rotating anode'
_diffrn_radiation_type MoK\a
_diffrn_radiation_wavelength 0.71073
_diffrn_reflns_av_R_equivalents 0.0958
_diffrn_reflns_av_unetI/netI 0.0788
_diffrn_reflns_Laue_measured_fraction_full 0.768
_diffrn_reflns_Laue_measured_fraction_max 0.986
_diffrn_reflns_limit_h_max 7
_diffrn_reflns_limit_h_min -6
_diffrn_reflns_limit_k_max 11
_diffrn_reflns_limit_k_min -11
_diffrn_reflns_limit_l_max 31
_diffrn_reflns_limit_l_min -31
_diffrn_reflns_number 15044
_diffrn_reflns_point_group_measured_fraction_full 0.768
_diffrn_reflns_point_group_measured_fraction_max 0.986
_diffrn_reflns_theta_full 25.242
_diffrn_reflns_theta_max 23.129
_diffrn_reflns_theta_min 2.016
_diffrn_source 'rotating-anode X-ray source'
_exptl_absorpt_coefficient_mu 0.182
_exptl_absorpt_correction_T_max 0.99213
_exptl_absorpt_correction_T_min 0.98642
_exptl_absorpt_correction_type multi-scan
_exptl_absorpt_process_details
;
 R. H. Blessing, Acta Cryst., 1995, A51, 33
;
_exptl_crystal_colour colourless
_exptl_crystal_density_diffrn 1.758
_exptl_crystal_density_method 'not measured'
_exptl_crystal_description unspecified
_exptl_crystal_F_000 1152
_exptl_crystal_size_max 0.15
_exptl_crystal_size_mid 0.12
_exptl_crystal_size_min 0.10
_refine_diff_density_max 0.491
_refine_diff_density_min -0.604
_refine_diff_density_rms 0.124
_refine_ls_extinction_method none
_refine_ls_goodness_of_fit_ref 1.150
_refine_ls_hydrogen_treatment mixed
_refine_ls_matrix_type full
_refine_ls_number_parameters 373
_refine_ls_number_reflns 3004
_refine_ls_number_restraints 145
_refine_ls_restrained_S_all 1.134
_refine_ls_R_factor_all 0.1274
_refine_ls_R_factor_gt 0.0964
_refine_ls_shift/su_max 0.000
_refine_ls_shift/su_mean 0.000
_refine_ls_structure_factor_coef Fsqd
_refine_ls_weighting_details 'w=1/[\s^2^(Fo^2^)+(0.0474P)^2^+28.4083P] where P=(Fo^2^+2Fc^2^)/3'
_refine_ls_weighting_scheme calc
_refine_ls_wR_factor_gt 0.2089
_refine_ls_wR_factor_ref 0.2238
_reflns_Friedel_coverage 0.000
_reflns_number_gt 2202
_reflns_number_total 3004
_reflns_threshold_expression 'I > 2\s(I)'
_cod_data_source_file om401146p_si_002.cif
_cod_data_source_block 5b
_cod_depositor_comments
;
The following automatic conversions were performed:

'_diffrn_radiation_probe' value 'X-ray' changed to 'x-ray' according
to
/usr/data/users/saulius/automatic-downloads/rss-feeds/ACS/lib/dictionaries/cif_core.dic
dictionary named 'cif_core.dic' version 2.4.2 from 2011-04-26.

Automatic conversion script
Id: cif_fix_values 2281 2013-09-26 08:29:07Z andrius 

 Adding full bibliography for 4082909.cif.
;
_cod_database_code 4082909
_shelx_space_group_comment
;
The symmetry employed for this shelxl refinement is uniquely defined
by the following loop, which should always be used as a source of
symmetry information in preference to the above space-group names.
They are only intended as comments.
;
_shelxl_version_number 2013-4

loop_
_space_group_symop_operation_xyz
'x, y, z'
'-x, y+1/2, -z+1/2'
'-x, -y, -z'
'x, -y-1/2, z-1/2'

loop_
_atom_site_label
_atom_site_type_symbol
_atom_site_fract_x
_atom_site_fract_y
_atom_site_fract_z
_atom_site_U_iso_or_equiv
_atom_site_adp_type
_atom_site_occupancy
_atom_site_site_symmetry_order
_atom_site_calc_flag
_atom_site_refinement_flags_posn
_atom_site_refinement_flags_adp
C13 C 0.9761(13) 0.2808(9) 0.5730(3) 0.025(2) Uani 1 1 d . .
H13A H 1.0759 0.2715 0.5979 0.037 Uiso 1 1 calc R U
H13B H 0.9951 0.3586 0.5560 0.037 Uiso 1 1 calc R U
H13C H 0.9822 0.2113 0.5509 0.037 Uiso 1 1 calc R U
C15 C 0.7867(12) 0.2824(7) 0.5944(3) 0.014(2) Uani 1 1 d . U
C16 C 0.6131(13) 0.2960(9) 0.5630(3) 0.022(2) Uani 1 1 d . .
H16A H 0.4999 0.2960 0.5821 0.033 Uiso 1 1 calc R U
H16B H 0.6055 0.2268 0.5407 0.033 Uiso 1 1 calc R U
H16C H 0.6195 0.3740 0.5456 0.033 Uiso 1 1 calc R U
O9 O 0.0517(8) 0.3760(5) 0.6995(2) 0.0164(14) Uani 1 1 d D .
O10 O 0.4177(9) 0.2896(5) 0.6821(2) 0.0183(14) Uani 1 1 d D .
O12 O 0.7704(8) 0.2675(5) 0.63710(19) 0.0128(13) Uani 1 1 d . .
C1 C 0.6508(11) 0.1311(7) 0.3513(3) 0.0113(18) Uani 1 1 d . U
C2 C 0.6454(11) 0.2602(7) 0.3441(3) 0.0084(18) Uani 1 1 d . U
C3 C 0.7034(11) 0.3374(7) 0.3797(3) 0.0121(19) Uani 1 1 d . U
C4 C 0.7667(11) 0.2928(7) 0.4231(3) 0.0100(18) Uani 1 1 d . U
C5 C 0.7743(11) 0.1669(8) 0.4308(3) 0.0136(19) Uani 1 1 d . .
C6 C 0.7163(12) 0.0882(7) 0.3941(3) 0.0130(19) Uani 1 1 d . U
C7 C 0.2210(11) 0.1369(7) 0.3723(3) 0.0075(17) Uani 1 1 d . U
C8 C 0.2084(11) 0.2647(7) 0.3630(3) 0.0092(18) Uani 1 1 d . U
C9 C 0.2207(11) 0.3450(7) 0.4011(3) 0.0103(18) Uani 1 1 d . U
C10 C 0.2492(12) 0.3054(8) 0.4464(3) 0.016(2) Uani 1 1 d . U
C11 C 0.2607(11) 0.1801(7) 0.4552(3) 0.0097(18) Uani 1 1 d . U
C12 C 0.2466(12) 0.0987(7) 0.4176(3) 0.0131(19) Uani 1 1 d . U
B1 B 0.5750(14) 0.0553(9) 0.3066(4) 0.013(2) Uani 1 1 d . .
B2 B 0.5641(14) 0.2935(9) 0.2914(3) 0.012(2) Uani 1 1 d . U
B3 B 0.1973(12) 0.0590(8) 0.3239(3) 0.0066(19) Uani 1 1 d . U
B4 B 0.1848(13) 0.2940(8) 0.3080(3) 0.009(2) Uani 1 1 d . U
O1 O 0.6918(7) -0.0453(5) 0.28959(19) 0.0094(12) Uani 1 1 d D U
O2 O 0.5626(8) 0.1613(5) 0.27068(19) 0.0107(13) Uani 1 1 d D .
O3 O 0.6775(8) 0.3726(5) 0.26349(19) 0.0142(13) Uani 1 1 d D .
H3 H 0.7932 0.3551 0.2682 0.021 Uiso 1 1 calc DR U
O4 O 0.3820(7) -0.0024(5) 0.31009(18) 0.0069(12) Uani 1 1 d D U
O5 O 0.3678(7) 0.3438(5) 0.28870(18) 0.0074(12) Uani 1 1 d D .
O6 O 0.0540(7) -0.0341(5) 0.31900(19) 0.0085(12) Uani 1 1 d D U
O7 O 0.1469(7) 0.1629(5) 0.28989(19) 0.0098(12) Uani 1 1 d D .
O8 O 0.0355(7) 0.3701(5) 0.29011(18) 0.0092(12) Uani 1 1 d D U
H8 H 0.0632 0.4446 0.2952 0.014 Uiso 1 1 calc DR U
F1 F 0.6988(7) 0.4624(4) 0.37395(16) 0.0181(11) Uani 1 1 d . U
F2 F 0.8221(7) 0.3704(4) 0.45796(16) 0.0188(12) Uani 1 1 d . .
F3 F 0.8363(7) 0.1225(4) 0.47274(16) 0.0194(12) Uani 1 1 d . .
F4 F 0.7254(7) -0.0359(4) 0.40327(16) 0.0179(11) Uani 1 1 d . .
F5 F 0.2124(7) 0.4691(4) 0.39257(16) 0.0186(12) Uani 1 1 d . U
F6 F 0.2636(7) 0.3851(4) 0.48245(16) 0.0223(12) Uani 1 1 d . .
F7 F 0.2862(7) 0.1389(4) 0.49989(15) 0.0190(12) Uani 1 1 d . .
F8 F 0.2570(7) -0.0243(4) 0.42804(16) 0.0174(11) Uani 1 1 d . U
H9A H -0.032(10) 0.339(8) 0.682(3) 0.026 Uiso 1 1 d D U
H9B H 0.163(6) 0.365(9) 0.689(3) 0.026 Uiso 1 1 d D U
H1 H 0.806(6) -0.031(8) 0.300(3) 0.026 Uiso 1 1 d D U
H4 H 0.362(13) -0.046(7) 0.2855(19) 0.026 Uiso 1 1 d D U
H5 H 0.357(13) 0.380(8) 0.2624(17) 0.026 Uiso 1 1 d D U
H6 H 0.102(12) -0.087(6) 0.338(3) 0.026 Uiso 1 1 d D U
H7 H 0.085(12) 0.156(9) 0.2636(17) 0.026 Uiso 1 1 d D U
H10A H 0.512(9) 0.289(9) 0.664(3) 0.026 Uiso 1 1 d D U
H10B H 0.373(12) 0.217(4) 0.685(3) 0.026 Uiso 1 1 d D U
H2 H 0.501(12) 0.164(9) 0.2443(17) 0.026 Uiso 1 1 d D U

loop_
_atom_site_aniso_label
_atom_site_aniso_U_11
_atom_site_aniso_U_22
_atom_site_aniso_U_33
_atom_site_aniso_U_23
_atom_site_aniso_U_13
_atom_site_aniso_U_12
C13 0.033(6) 0.024(6) 0.017(5) -0.008(4) 0.005(4) 0.005(4)
C15 0.019(4) 0.006(3) 0.017(4) -0.004(3) 0.002(3) 0.000(3)
C16 0.025(6) 0.024(5) 0.017(5) -0.008(4) 0.001(4) -0.002(4)
O9 0.013(3) 0.014(3) 0.022(4) -0.003(3) 0.000(3) -0.001(3)
O10 0.024(4) 0.015(3) 0.017(3) 0.002(3) 0.005(3) 0.000(3)
O12 0.015(3) 0.011(3) 0.013(3) 0.003(2) -0.001(2) 0.000(2)
C1 0.009(3) 0.010(3) 0.015(4) 0.000(3) 0.000(3) -0.004(3)
C2 0.007(2) 0.009(2) 0.009(2) 0.0005(18) 0.0001(18) 0.0009(18)
C3 0.012(4) 0.005(3) 0.019(4) 0.002(3) 0.001(3) -0.001(3)
C4 0.009(2) 0.010(2) 0.010(2) -0.0036(18) 0.0008(18) 0.0014(18)
C5 0.012(5) 0.021(5) 0.008(5) 0.001(4) -0.001(3) -0.003(4)
C6 0.013(4) 0.008(4) 0.019(4) 0.000(3) 0.004(3) 0.004(3)
C7 0.007(2) 0.007(2) 0.009(2) 0.0001(18) 0.0003(18) 0.0006(18)
C8 0.008(2) 0.009(2) 0.011(2) -0.0001(18) 0.0005(18) 0.0001(18)
C9 0.011(3) 0.002(3) 0.018(4) -0.001(3) -0.002(3) 0.001(3)
C10 0.020(4) 0.015(4) 0.014(4) -0.008(3) 0.000(3) -0.003(3)
C11 0.009(3) 0.014(4) 0.007(3) -0.002(3) 0.001(3) 0.001(3)
C12 0.013(2) 0.012(3) 0.014(2) 0.0014(18) 0.0010(18) 0.0003(18)
B1 0.010(5) 0.006(5) 0.023(6) 0.002(4) -0.003(4) 0.003(4)
B2 0.013(4) 0.008(4) 0.015(4) -0.001(3) -0.003(3) -0.002(3)
B3 0.006(3) 0.006(3) 0.008(3) 0.0008(18) 0.0012(18) 0.0003(18)
B4 0.008(3) 0.008(3) 0.011(3) -0.0010(19) 0.0007(19) -0.0001(19)
O1 0.007(2) 0.005(2) 0.016(3) -0.001(2) 0.001(2) 0.002(2)
O2 0.012(3) 0.006(3) 0.014(3) 0.000(2) -0.003(2) 0.001(2)
O3 0.013(3) 0.007(3) 0.022(3) 0.003(3) -0.003(3) 0.001(2)
O4 0.0065(19) 0.0050(19) 0.0091(19) -0.0011(16) 0.0006(16) -0.0001(15)
O5 0.006(3) 0.009(3) 0.007(3) 0.001(2) -0.003(2) 0.001(2)
O6 0.004(2) 0.006(2) 0.015(3) 0.002(2) 0.000(2) 0.001(2)
O7 0.006(3) 0.010(3) 0.013(3) 0.000(2) -0.004(2) -0.001(2)
O8 0.008(2) 0.005(2) 0.014(3) 0.001(2) -0.001(2) -0.002(2)
F1 0.0212(19) 0.0129(18) 0.0201(18) -0.0013(15) -0.0016(15) 0.0001(15)
F2 0.026(3) 0.015(3) 0.016(3) -0.005(2) -0.002(2) -0.001(2)
F3 0.023(3) 0.021(3) 0.014(3) 0.004(2) -0.004(2) 0.001(2)
F4 0.032(3) 0.008(3) 0.014(3) 0.003(2) -0.003(2) 0.000(2)
F5 0.028(2) 0.008(2) 0.020(2) -0.0019(18) 0.0015(19) -0.0007(19)
F6 0.042(3) 0.012(3) 0.012(3) -0.006(2) -0.002(2) -0.003(2)
F7 0.032(3) 0.016(3) 0.009(3) 0.002(2) 0.000(2) 0.000(2)
F8 0.033(3) 0.005(2) 0.014(3) 0.0000(19) 0.001(2) 0.003(2)

loop_
_atom_type_symbol
_atom_type_description
_atom_type_scat_dispersion_real
_atom_type_scat_dispersion_imag
_atom_type_scat_source
C C 0.0033 0.0016 'International Tables Vol C Tables 4.2.6.8 and 6.1.1.4'
H H 0.0000 0.0000 'International Tables Vol C Tables 4.2.6.8 and 6.1.1.4'
B B 0.0013 0.0007 'International Tables Vol C Tables 4.2.6.8 and 6.1.1.4'
O O 0.0106 0.0060 'International Tables Vol C Tables 4.2.6.8 and 6.1.1.4'
F F 0.0171 0.0103 'International Tables Vol C Tables 4.2.6.8 and 6.1.1.4'

loop_
_geom_angle_atom_site_label_1
_geom_angle_atom_site_label_2
_geom_angle_atom_site_label_3
_geom_angle
C15 C13 H13A 109.5
C15 C13 H13B 109.5
H13A C13 H13B 109.5
C15 C13 H13C 109.5
H13A C13 H13C 109.5
H13B C13 H13C 109.5
O12 C15 C13 121.4(8)
O12 C15 C16 119.7(8)
C13 C15 C16 118.8(8)
C15 C16 H16A 109.5
C15 C16 H16B 109.5
H16A C16 H16B 109.5
C15 C16 H16C 109.5
H16A C16 H16C 109.5
H16B C16 H16C 109.5
H9A O9 H9B 111(9)
H10A O10 H10B 110(9)
C6 C1 C2 118.1(7)
C6 C1 B1 128.9(7)
C2 C1 B1 113.0(7)
C3 C2 C1 119.6(7)
C3 C2 B2 129.3(7)
C1 C2 B2 111.1(7)
F1 C3 C2 121.0(7)
F1 C3 C4 117.4(7)
C2 C3 C4 121.6(7)
F2 C4 C3 120.8(7)
F2 C4 C5 119.4(7)
C3 C4 C5 119.7(7)
F3 C5 C4 120.2(7)
F3 C5 C6 121.3(7)
C4 C5 C6 118.5(8)
C1 C6 F4 121.0(7)
C1 C6 C5 122.3(8)
F4 C6 C5 116.7(7)
C12 C7 C8 118.7(7)
C12 C7 B3 130.8(7)
C8 C7 B3 110.5(7)
C9 C8 C7 117.9(7)
C9 C8 B4 129.8(7)
C7 C8 B4 112.4(7)
C10 C9 F5 118.6(7)
C10 C9 C8 122.8(7)
F5 C9 C8 118.5(7)
F6 C10 C9 121.6(7)
F6 C10 C11 119.5(7)
C9 C10 C11 118.9(7)
F7 C11 C10 119.8(7)
F7 C11 C12 121.2(7)
C10 C11 C12 119.0(7)
C7 C12 F8 120.5(7)
C7 C12 C11 122.7(8)
F8 C12 C11 116.8(7)
O1 B1 O4 103.6(6)
O1 B1 O2 110.9(7)
O4 B1 O2 109.1(6)
O1 B1 C1 118.4(7)
O4 B1 C1 116.0(7)
O2 B1 C1 98.8(6)
O3 B2 O5 106.8(7)
O3 B2 O2 109.8(7)
O5 B2 O2 109.1(7)
O3 B2 C2 117.4(7)
O5 B2 C2 115.0(7)
O2 B2 C2 98.2(6)
O6 B3 O7 108.4(6)
O6 B3 O4 105.9(6)
O7 B3 O4 109.9(6)
O6 B3 C7 119.9(7)
O7 B3 C7 99.6(6)
O4 B3 C7 112.7(6)
O8 B4 O5 107.0(6)
O8 B4 O7 107.6(7)
O5 B4 O7 110.3(6)
O8 B4 C8 121.0(7)
O5 B4 C8 111.6(6)
O7 B4 C8 98.9(6)
B1 O1 H1 106(6)
B1 O2 B2 116.0(6)
B1 O2 H2 129(6)
B2 O2 H2 107(6)
B2 O3 H3 109.5
B1 O4 B3 128.2(6)
B1 O4 H4 107(6)
B3 O4 H4 110(6)
B2 O5 B4 130.7(6)
B2 O5 H5 106(6)
B4 O5 H5 116(6)
B3 O6 H6 99(6)
B3 O7 B4 116.2(6)
B3 O7 H7 126(6)
B4 O7 H7 117(6)
B4 O8 H8 109.5

loop_
_geom_bond_atom_site_label_1
_geom_bond_atom_site_label_2
_geom_bond_distance
C13 C15 1.485(12)
C13 H13A 0.9800
C13 H13B 0.9800
C13 H13C 0.9800
C15 O12 1.230(10)
C15 C16 1.489(12)
C16 H16A 0.9800
C16 H16B 0.9800
C16 H16C 0.9800
O9 H9A 0.85(2)
O9 H9B 0.85(2)
O10 H10A 0.86(2)
O10 H10B 0.85(2)
C1 C6 1.364(12)
C1 C2 1.410(11)
C1 B1 1.584(12)
C2 C3 1.361(11)
C2 B2 1.619(12)
C3 F1 1.361(9)
C3 C4 1.377(12)
C4 F2 1.343(9)
C4 C5 1.379(12)
C5 F3 1.340(9)
C5 C6 1.391(12)
C6 F4 1.367(9)
C7 C12 1.355(11)
C7 C8 1.409(11)
C7 B3 1.613(11)
C8 C9 1.385(11)
C8 B4 1.592(12)
C9 C10 1.363(12)
C9 F5 1.364(9)
C10 F6 1.337(9)
C10 C11 1.379(12)
C11 F7 1.350(9)
C11 C12 1.383(11)
C12 F8 1.364(9)
B1 O1 1.456(11)
B1 O4 1.499(11)
B1 O2 1.533(11)
B2 O3 1.430(11)
B2 O5 1.482(11)
B2 O2 1.545(11)
B3 O6 1.426(10)
B3 O7 1.512(10)
B3 O4 1.522(10)
B4 O8 1.412(11)
B4 O5 1.516(10)
B4 O7 1.528(10)
O1 H1 0.86(2)
O2 H2 0.850(15)
O3 H3 0.8400
O4 H4 0.85(2)
O5 H5 0.84(2)
O6 H6 0.85(2)
O7 H7 0.85(2)
O8 H8 0.8400

loop_
_geom_hbond_atom_site_label_D
_geom_hbond_atom_site_label_H
_geom_hbond_atom_site_label_A
_geom_hbond_distance_DH
_geom_hbond_distance_HA
_geom_hbond_distance_DA
_geom_hbond_angle_DHA
_geom_hbond_site_symmetry_A
O3 H3 O8 0.84 1.80 2.597(7) 158.8 1_655
O8 H8 O9 0.84 2.11 2.830(8) 143.9 3_566
O9 H9A O12 0.85(2) 2.00(2) 2.853(8) 174(9) 1_455
O1 H1 O6 0.86(2) 1.81(3) 2.649(7) 168(9) 1_655
O4 H4 O3 0.85(2) 1.66(2) 2.507(7) 178(9) 2_645
O5 H5 O1 0.84(2) 1.70(2) 2.543(7) 174(10) 2_655
O6 H6 O12 0.85(2) 2.25(4) 3.052(7) 158(8) 3_656
O7 H7 O9 0.85(2) 1.86(4) 2.656(8) 156(9) 4_565
O10 H10B O1 0.85(2) 2.05(4) 2.874(8) 163(9) 3_656
O2 H2 O10 0.850(15) 1.90(3) 2.724(8) 162(9) 4_565
O9 H9B O10 0.85(2) 1.98(4) 2.799(8) 160(9) .
O10 H10A O12 0.86(2) 2.01(3) 2.843(8) 165(9) .

loop_
_geom_torsion_atom_site_label_1
_geom_torsion_atom_site_label_2
_geom_torsion_atom_site_label_3
_geom_torsion_atom_site_label_4
_geom_torsion
C6 C1 C2 C3 -0.5(12)
B1 C1 C2 C3 178.9(7)
C6 C1 C2 B2 180.0(7)
B1 C1 C2 B2 -0.5(10)
C1 C2 C3 F1 -179.6(7)
B2 C2 C3 F1 -0.2(13)
C1 C2 C3 C4 -0.4(12)
B2 C2 C3 C4 179.0(8)
F1 C3 C4 F2 -0.2(11)
C2 C3 C4 F2 -179.5(7)
F1 C3 C4 C5 -179.9(7)
C2 C3 C4 C5 0.8(12)
F2 C4 C5 F3 0.1(12)
C3 C4 C5 F3 179.8(7)
F2 C4 C5 C6 -180.0(7)
C3 C4 C5 C6 -0.3(12)
C2 C1 C6 F4 -179.9(7)
B1 C1 C6 F4 0.7(13)
C2 C1 C6 C5 1.0(12)
B1 C1 C6 C5 -178.3(8)
F3 C5 C6 C1 179.3(7)
C4 C5 C6 C1 -0.6(12)
F3 C5 C6 F4 0.2(11)
C4 C5 C6 F4 -179.8(7)
C12 C7 C8 C9 -0.7(11)
B3 C7 C8 C9 178.3(7)
C12 C7 C8 B4 178.2(7)
B3 C7 C8 B4 -2.7(9)
C7 C8 C9 C10 1.7(12)
B4 C8 C9 C10 -177.0(8)
C7 C8 C9 F5 178.7(7)
B4 C8 C9 F5 0.0(12)
F5 C9 C10 F6 1.9(12)
C8 C9 C10 F6 178.9(7)
F5 C9 C10 C11 -179.0(7)
C8 C9 C10 C11 -2.0(13)
F6 C10 C11 F7 0.0(12)
C9 C10 C11 F7 -179.1(7)
F6 C10 C11 C12 -179.6(7)
C9 C10 C11 C12 1.3(12)
C8 C7 C12 F8 179.1(7)
B3 C7 C12 F8 0.3(13)
C8 C7 C12 C11 0.1(12)
B3 C7 C12 C11 -178.7(8)
F7 C11 C12 C7 -180.0(7)
C10 C11 C12 C7 -0.3(12)
F7 C11 C12 F8 0.9(11)
C10 C11 C12 F8 -179.4(7)
C6 C1 B1 O1 -50.9(12)
C2 C1 B1 O1 129.7(8)
C6 C1 B1 O4 73.2(11)
C2 C1 B1 O4 -106.2(8)
C6 C1 B1 O2 -170.4(8)
C2 C1 B1 O2 10.2(9)
C3 C2 B2 O3 53.9(12)
C1 C2 B2 O3 -126.6(8)
C3 C2 B2 O5 -73.1(11)
C1 C2 B2 O5 106.3(8)
C3 C2 B2 O2 171.3(8)
C1 C2 B2 O2 -9.2(8)
C12 C7 B3 O6 54.3(12)
C8 C7 B3 O6 -124.6(8)
C12 C7 B3 O7 172.2(8)
C8 C7 B3 O7 -6.7(8)
C12 C7 B3 O4 -71.3(11)
C8 C7 B3 O4 109.8(7)
C9 C8 B4 O8 -53.6(12)
C7 C8 B4 O8 127.5(8)
C9 C8 B4 O5 73.5(10)
C7 C8 B4 O5 -105.3(8)
C9 C8 B4 O7 -170.4(8)
C7 C8 B4 O7 10.7(8)
O1 B1 O2 B2 -142.4(7)
O4 B1 O2 B2 104.2(7)
C1 B1 O2 B2 -17.3(8)
O3 B2 O2 B1 140.1(7)
O5 B2 O2 B1 -103.2(7)
C2 B2 O2 B1 17.0(8)
O1 B1 O4 B3 -177.0(6)
O2 B1 O4 B3 -58.8(10)
C1 B1 O4 B3 51.6(10)
O6 B3 O4 B1 176.7(7)
O7 B3 O4 B1 59.7(9)
C7 B3 O4 B1 -50.4(10)
O3 B2 O5 B4 175.0(7)
O2 B2 O5 B4 56.4(10)
C2 B2 O5 B4 -52.8(11)
O8 B4 O5 B2 -172.5(7)
O7 B4 O5 B2 -55.9(10)
C8 B4 O5 B2 53.1(10)
O6 B3 O7 B4 140.9(6)
O4 B3 O7 B4 -103.8(7)
C7 B3 O7 B4 14.7(8)
O8 B4 O7 B3 -142.7(6)
O5 B4 O7 B3 101.0(7)
C8 B4 O7 B3 -16.1(8)
